data_1530424
loop_
_publ_author_name
'Milius, W.'
'Rabenau, A.'

_publ_section_title
;
 The crystal structure of copper iodide triselenide Cu I Se3, a reactant
 in an n-Cu In Se2 based solar cell
;
_journal_name_full 'Materials Research Bulletin'
_journal_page_first 1493
_journal_page_last 1497
_journal_volume 22
_journal_year 1987
_chemical_formula_sum 'Cu I Se3'
_chemical_name_systematic '(Cu I) (Se3)'
_space_group_IT_number 166
_symmetry_space_group_name_Hall '-R 3 2"'
_symmetry_space_group_name_H-M 'R -3 m :H'
_cell_angle_alpha 90
_cell_angle_beta 90
_cell_angle_gamma 120
_cell_formula_units_Z 18
_cell_length_a 14.079
_cell_length_b 14.079
_cell_length_c 14.187
_cell_volume 2435.369
_citation_journal_id_ASTM MRBUAC
_cod_data_source_file Milius_MRBUAC_1987_1499.cif
_cod_data_source_block Cu1I1Se3
_cod_original_formula_sum 'Cu1 I1 Se3'
_cod_database_code 1530424

loop_
_symmetry_equiv_pos_as_xyz
x,y,z
-y,x-y,z
-x+y,-x,z
y,x,-z
-x,-x+y,-z
x-y,-y,-z
-x,-y,-z
y,-x+y,-z
x-y,x,-z
-y,-x,z
x,x-y,z
-x+y,y,z
x+2/3,y+1/3,z+1/3
-y+2/3,x-y+1/3,z+1/3
-x+y+2/3,-x+1/3,z+1/3
y+2/3,x+1/3,-z+1/3
-x+2/3,-x+y+1/3,-z+1/3
x-y+2/3,-y+1/3,-z+1/3
-x+2/3,-y+1/3,-z+1/3
y+2/3,-x+y+1/3,-z+1/3
x-y+2/3,x+1/3,-z+1/3
-y+2/3,-x+1/3,z+1/3
x+2/3,x-y+1/3,z+1/3
-x+y+2/3,y+1/3,z+1/3
x+1/3,y+2/3,z+2/3
-y+1/3,x-y+2/3,z+2/3
-x+y+1/3,-x+2/3,z+2/3
y+1/3,x+2/3,-z+2/3
-x+1/3,-x+y+2/3,-z+2/3
x-y+1/3,-y+2/3,-z+2/3
-x+1/3,-y+2/3,-z+2/3
y+1/3,-x+y+2/3,-z+2/3
x-y+1/3,x+2/3,-z+2/3
-y+1/3,-x+2/3,z+2/3
x+1/3,x-y+2/3,z+2/3
-x+y+1/3,y+2/3,z+2/3

loop_
_atom_site_label
_atom_site_type_symbol
_atom_site_fract_x
_atom_site_fract_y
_atom_site_fract_z
_atom_site_occupancy
_atom_site_U_iso_or_equiv
Cu1 Cu+1 0.4979 -0.4979 0.3922 1 0.0
I1 I-1 0.3468 0 0.5 1 0.0
Se3 Se 0.419 -0.419 0.285 1 0.0
Se1 Se 0.246 -0.246 0.3605 1 0.0
Se2 Se 0.5809 -0.5809 0.2928 1 0.0
